data_2209924
loop_
_publ_author_name
'Shea-Lin Ng'
'P. S. Patil'
'Ibrahim Abdul Razak'
'Hoong-Kun Fun'
'S. M. Dharmaprakash'

_publ_section_title
;
 1-(4-Chlorophenyl)-3-(2-thienyl)prop-2-en-1-one
;
_journal_coeditor_code LH2110
_journal_issue 8
_journal_name_full 'Acta Crystallographica Section E'
_journal_page_first o3200
_journal_page_last o3202
_journal_paper_doi 10.1107/S1600536806024962
_journal_volume 62
_journal_year 2006
_chemical_formula_iupac 'C13 H9 Cl O S'
_chemical_formula_moiety 'C13 H9 Cl O S'
_chemical_formula_sum 'C13 H9 Cl O S'
_chemical_formula_weight 248.71
_chemical_name_systematic
;
1-(4-Chlorophenyl)-3-(2-thienyl)prop-2-en-1-one
;
_space_group_IT_number 2
_symmetry_cell_setting triclinic
_symmetry_space_group_name_Hall '-P 1'
_symmetry_space_group_name_H-M 'P -1'
_atom_sites_solution_hydrogens geom
_atom_sites_solution_primary direct
_atom_sites_solution_secondary difmap
_audit_creation_method SHELXL97
_cell_angle_alpha 78.6340(10)
_cell_angle_beta 81.9280(10)
_cell_angle_gamma 88.9640(10)
_cell_formula_units_Z 2
_cell_length_a 5.79560(10)
_cell_length_b 7.33970(10)
_cell_length_c 13.3905(2)
_cell_measurement_reflns_used 8665
_cell_measurement_temperature 100.00(10)
_cell_measurement_theta_max 37.50
_cell_measurement_theta_min 1.57
_cell_volume 552.874(15)
_computing_cell_refinement 'SAINT (Bruker, 2005)'
_computing_data_collection 'APEX2 (Bruker, 2005)'
_computing_data_reduction SAINT
_computing_molecular_graphics SHELXTL
_computing_publication_material
;
SHELXTL, PARST (Nardelli, 1995) and PLATON (Spek, 2003)
;
_computing_structure_refinement SHELXTL
_computing_structure_solution 'SHELXTL (Sheldrick, 1998)'
_diffrn_ambient_temperature 297(2)
_diffrn_detector_area_resol_mean 8.33
_diffrn_measured_fraction_theta_full 0.993
_diffrn_measured_fraction_theta_max 0.993
_diffrn_measurement_device_type 'Bruker SMART APEX2 CCD area-detector'
_diffrn_measurement_method \w
_diffrn_radiation_monochromator graphite
_diffrn_radiation_source 'fine-focus sealed tube'
_diffrn_radiation_type MoK\a
_diffrn_radiation_wavelength 0.71073
_diffrn_reflns_av_R_equivalents 0.0190
_diffrn_reflns_av_sigmaI/netI 0.0144
_diffrn_reflns_limit_h_max 9
_diffrn_reflns_limit_h_min -9
_diffrn_reflns_limit_k_max 12
_diffrn_reflns_limit_k_min -12
_diffrn_reflns_limit_l_max 22
_diffrn_reflns_limit_l_min -22
_diffrn_reflns_number 28531
_diffrn_reflns_theta_full 37.50
_diffrn_reflns_theta_max 37.50
_diffrn_reflns_theta_min 1.57
_diffrn_standards_number 0
_exptl_absorpt_coefficient_mu 0.506
_exptl_absorpt_correction_T_max 0.8921
_exptl_absorpt_correction_T_min 0.8101
_exptl_absorpt_correction_type multi-scan
_exptl_absorpt_process_details '(SADABS; Bruker, 2005)'
_exptl_crystal_colour yellow
_exptl_crystal_density_diffrn 1.494
_exptl_crystal_density_method 'not measured'
_exptl_crystal_description Block
_exptl_crystal_F_000 256
_exptl_crystal_size_max 0.56
_exptl_crystal_size_mid 0.54
_exptl_crystal_size_min 0.23
_refine_diff_density_max 0.957
_refine_diff_density_min -0.862
_refine_ls_extinction_method none
_refine_ls_goodness_of_fit_ref 1.064
_refine_ls_hydrogen_treatment constr
_refine_ls_matrix_type full
_refine_ls_number_parameters 173
_refine_ls_number_reflns 5770
_refine_ls_number_restraints 0
_refine_ls_restrained_S_all 1.064
_refine_ls_R_factor_all 0.0336
_refine_ls_R_factor_gt 0.0305
_refine_ls_shift/su_max 0.001
_refine_ls_shift/su_mean 0.000
_refine_ls_structure_factor_coef Fsqd
_refine_ls_weighting_details 'calc w = 1/[\s^2^(Fo^2^)+(0.0455P)^2^+0.1565P] where P=(Fo^2^+2Fc^2^)/3'
_refine_ls_weighting_scheme calc
_refine_ls_wR_factor_gt 0.0853
_refine_ls_wR_factor_ref 0.0893
_reflns_number_gt 5316
_reflns_number_total 5770
_reflns_threshold_expression I>2\s(I)
_cod_data_source_file lh2110.cif
_cod_data_source_block I
_cod_depositor_comments
;
The following automatic conversions were performed:
'_symmetry_cell_setting' value 'Triclinic' changed to 'triclinic'
according to '/home/saulius/struct/CIF-dictionaries/cif_core.dic'
dictionary named 'cif_core.dic' version 2.4.1 from 2010-06-29.

Automatic conversion script
Id: cif_fix_enum 1527 2010-12-29 10:47:43Z saulius 

The following automatic conversions were performed:

'_symmetry_cell_setting' value 'Triclinic' changed to 'triclinic'
according to /home/saulius/struct/CIF-dictionaries/cif_core.dic
dictionary named 'cif_core.dic' version 2.4.1 from 2010-06-29.

Automatic conversion script
Id: cif_fix_values 1715 2011-07-08 13:25:40Z adriana 
;
_cod_original_cell_volume 552.870(10)
_cod_database_code 2209924
_cod_database_fobs_code 2209924

loop_
_symmetry_equiv_pos_as_xyz
'x, y, z'
'-x, -y, -z'

loop_
_atom_site_type_symbol
_atom_site_label
_atom_site_fract_x
_atom_site_fract_y
_atom_site_fract_z
_atom_site_U_iso_or_equiv
_atom_site_adp_type
_atom_site_calc_flag
_atom_site_refinement_flags
_atom_site_occupancy
_atom_site_disorder_assembly
_atom_site_disorder_group
Cl Cl1 0.60400(3) 0.27687(3) 0.462496(13) 0.02085(5) Uani d . 1 . .
O O1 0.28076(9) 0.71158(9) 0.01951(4) 0.01932(10) Uani d . 1 . .
C C1 0.73297(11) 0.51495(9) 0.16487(5) 0.01417(10) Uani d . 1 . .
H H1A 0.8577 0.5266 0.1120 0.017 Uiso calc R 1 . .
C C2 0.75767(11) 0.41275(9) 0.26219(5) 0.01457(10) Uani d . 1 . .
H H2A 0.8968 0.3530 0.2743 0.017 Uiso calc R 1 . .
C C3 0.57153(11) 0.40139(9) 0.34088(5) 0.01395(10) Uani d . 1 . .
C C4 0.35991(11) 0.48730(9) 0.32491(5) 0.01458(10) Uani d . 1 . .
H H4A 0.2378 0.4795 0.3787 0.017 Uiso calc R 1 . .
C C5 0.33496(11) 0.58483(9) 0.22705(5) 0.01363(10) Uani d . 1 . .
H H5A 0.1936 0.6406 0.2148 0.016 Uiso calc R 1 . .
C C6 0.52080(11) 0.60004(9) 0.14654(5) 0.01264(9) Uani d . 1 . .
C C7 0.47991(11) 0.70026(9) 0.04204(5) 0.01372(10) Uani d . 1 . .
C C8 0.68235(11) 0.78410(9) -0.03095(5) 0.01502(10) Uani d . 1 . .
H H8A 0.8255 0.7927 -0.0082 0.018 Uiso calc R 1 . .
C C9 0.65982(11) 0.84822(9) -0.13066(5) 0.01373(10) Uani d . 1 A .
H H9A 0.5172 0.8286 -0.1513 0.016 Uiso calc R 1 . .
C C10 0.83865(11) 0.94470(9) -0.20798(5) 0.01370(10) Uani d . 1 . .
S S1A 1.0876(2) 1.0284(2) -0.18189(11) 0.01370(16) Uani d P 0.4802(12) A 1
C C12A 1.0662(17) 1.1045(18) -0.3684(10) 0.0198(11) Uani d P 0.4802(12) A 1
H H12A 1.1215 1.1597 -0.4360 0.024 Uiso calc PR 0.4802(12) A 1
C C11A 1.1842(11) 1.1039(8) -0.2865(3) 0.0157(6) Uani d P 0.4802(12) A 1
H H11A 1.3339 1.1547 -0.2993 0.019 Uiso calc PR 0.4802(12) A 1
C C13A 0.80765(5) 0.99226(4) -0.33091(2) 0.01874(7) Uani d P 0.4802(12) A 1
H H13A 0.6898 0.9664 -0.3668 0.022 Uiso calc PR 0.4802(12) A 1
S S1B 0.80765(5) 0.99226(4) -0.33091(2) 0.01874(7) Uani d P 0.5198(12) A 2
C C13B 1.0571(9) 1.0142(8) -0.1938(4) 0.0147(5) Uani d P 0.5198(12) A 2
H H13B 1.1188 1.0008 -0.1323 0.018 Uiso calc PR 0.5198(12) A 2
C C11B 1.0277(15) 1.0939(16) -0.3719(9) 0.0188(9) Uani d P 0.5198(12) A 2
H H11B 1.0634 1.1386 -0.4423 0.023 Uiso calc PR 0.5198(12) A 2
C C12B 1.1788(11) 1.1230(9) -0.3080(3) 0.0176(6) Uani d P 0.5198(12) A 2
H H12C 1.3189 1.1892 -0.3248 0.021 Uiso calc PR 0.5198(12) A 2

loop_
_atom_site_aniso_label
_atom_site_aniso_U_11
_atom_site_aniso_U_22
_atom_site_aniso_U_33
_atom_site_aniso_U_12
_atom_site_aniso_U_13
_atom_site_aniso_U_23
Cl1 0.02433(9) 0.02232(8) 0.01409(7) 0.00457(6) -0.00354(5) 0.00100(5)
O1 0.0135(2) 0.0276(3) 0.0160(2) -0.00159(17) -0.00344(16) -0.00098(18)
C1 0.0122(2) 0.0163(2) 0.0140(2) 0.00020(18) -0.00089(17) -0.00360(19)
C2 0.0129(2) 0.0154(2) 0.0156(2) 0.00131(18) -0.00237(18) -0.00325(19)
C3 0.0154(2) 0.0135(2) 0.0129(2) 0.00058(18) -0.00262(18) -0.00182(18)
C4 0.0136(2) 0.0159(2) 0.0133(2) 0.00029(18) -0.00030(17) -0.00173(18)
C5 0.0119(2) 0.0146(2) 0.0139(2) 0.00010(17) -0.00105(17) -0.00207(18)
C6 0.0122(2) 0.0135(2) 0.0122(2) -0.00114(17) -0.00149(16) -0.00258(17)
C7 0.0136(2) 0.0153(2) 0.0121(2) -0.00143(18) -0.00158(17) -0.00252(18)
C8 0.0142(2) 0.0173(2) 0.0131(2) -0.00291(19) -0.00139(18) -0.00190(19)
C9 0.0133(2) 0.0138(2) 0.0136(2) -0.00082(18) -0.00127(17) -0.00172(18)
C10 0.0136(2) 0.0129(2) 0.0141(2) -0.00023(17) -0.00066(17) -0.00223(18)
S1A 0.0122(3) 0.0157(2) 0.0134(4) -0.0004(2) -0.0035(2) -0.0021(2)
C12A 0.023(2) 0.0176(11) 0.016(2) -0.0015(15) 0.0023(16) -0.0004(11)
C11A 0.0120(7) 0.0159(13) 0.0191(16) -0.0013(8) -0.0016(12) -0.0037(12)
C13A 0.01665(12) 0.01743(12) 0.01990(13) -0.00056(8) 0.00040(8) -0.00029(9)
S1B 0.01665(12) 0.01743(12) 0.01990(13) -0.00056(8) 0.00040(8) -0.00029(9)
C13B 0.0139(13) 0.0190(11) 0.0115(10) 0.0015(8) -0.0043(7) -0.0021(7)
C11B 0.027(3) 0.0180(16) 0.0117(8) 0.0029(17) -0.0033(18) -0.0023(9)
C12B 0.0153(8) 0.0172(11) 0.0185(15) -0.0006(7) 0.0014(11) -0.0016(11)

loop_
_atom_type_symbol
_atom_type_description
_atom_type_scat_dispersion_real
_atom_type_scat_dispersion_imag
_atom_type_scat_source
C C 0.0033 0.0016 'International Tables Vol C Tables 4.2.6.8 and 6.1.1.4'
H H 0.0000 0.0000 'International Tables Vol C Tables 4.2.6.8 and 6.1.1.4'
O O 0.0106 0.0060 'International Tables Vol C Tables 4.2.6.8 and 6.1.1.4'
S S 0.1246 0.1234 'International Tables Vol C Tables 4.2.6.8 and 6.1.1.4'
Cl Cl 0.1484 0.1585 'International Tables Vol C Tables 4.2.6.8 and 6.1.1.4'

loop_
_geom_angle_atom_site_label_1
_geom_angle_atom_site_label_2
_geom_angle_atom_site_label_3
_geom_angle
C2 C1 C6 120.11(6)
C2 C1 H1A 119.9
C6 C1 H1A 119.9
C3 C2 C1 119.10(6)
C3 C2 H2A 120.4
C1 C2 H2A 120.4
C2 C3 C4 121.81(6)
C2 C3 Cl1 119.04(5)
C4 C3 Cl1 119.15(5)
C5 C4 C3 118.67(6)
C5 C4 H4A 120.7
C3 C4 H4A 120.7
C4 C5 C6 120.66(6)
C4 C5 H5A 119.7
C6 C5 H5A 119.7
C1 C6 C5 119.61(6)
C1 C6 C7 122.26(6)
C5 C6 C7 118.07(6)
O1 C7 C8 122.03(6)
O1 C7 C6 119.68(6)
C8 C7 C6 118.29(6)
C9 C8 C7 120.00(6)
C9 C8 H8A 120.0
C7 C8 H8A 120.0
C8 C9 C10 125.46(6)
C8 C9 H9A 117.3
C10 C9 H9A 117.3
C13B C10 C9 128.1(2)
C13B C10 C13A 110.0(2)
C9 C10 C13A 121.83(5)
C9 C10 S1A 124.09(7)
C13A C10 S1A 114.01(6)
C11A S1A C10 96.9(3)
C11A C12A C13A 111.4(8)
C11A C12A H12A 124.3
C13A C12A H12A 124.3
C12A C11A S1A 123.1(6)
C12A C11A H11A 118.5
S1A C11A H11A 118.5
C10 C13A C12A 94.4(4)
C10 C13A H13A 132.8
C12A C13A H13A 132.8
C10 C13B C12B 106.3(3)
C10 C13B H13B 126.8
C12B C13B H13B 126.8
C12B C11B H11B 119.7
C11B C12B C13B 103.9(6)
C11B C12B H12C 128.0
C13B C12B H12C 128.0

loop_
_geom_bond_atom_site_label_1
_geom_bond_atom_site_label_2
_geom_bond_distance
Cl1 C3 1.7366(7)
O1 C7 1.2307(8)
C1 C2 1.3945(9)
C1 C6 1.3996(9)
C1 H1A 0.9300
C2 C3 1.3894(9)
C2 H2A 0.9300
C3 C4 1.3929(9)
C4 C5 1.3893(9)
C4 H4A 0.9300
C5 C6 1.4020(9)
C5 H5A 0.9300
C6 C7 1.4955(9)
C7 C8 1.4756(9)
C8 C9 1.3492(9)
C8 H8A 0.9300
C9 C10 1.4436(9)
C9 H9A 0.9300
C10 C13B 1.424(4)
C10 C13A 1.6486(7)
C10 S1A 1.6852(11)
S1A C11A 1.438(5)
C12A C11A 1.370(12)
C12A C13A 1.687(9)
C12A H12A 0.9300
C11A H11A 0.9300
C13A H13A 0.9300
C13B C12B 1.646(7)
C13B H13B 0.9300
C11B C12B 1.354(11)
C11B H11B 0.9300
C12B H12C 0.9300

loop_
_geom_hbond_atom_site_label_D
_geom_hbond_atom_site_label_H
_geom_hbond_atom_site_label_A
_geom_hbond_site_symmetry_A
_geom_hbond_distance_DH
_geom_hbond_distance_HA
_geom_hbond_distance_DA
_geom_hbond_angle_DHA
_geom_hbond_publ_flag
C2 H2A Cg1 2_765 0.93 2.90 3.559(3) 129 y
C2 H2A Cg2 2_765 0.93 2.90 3.538(3) 127 y
C5 H5A Cg1 2_675 0.93 2.84 3.467(3) 126 y
C5 H5A Cg2 2_675 0.93 2.82 3.475(3) 128 y
C9 H9A Cg3 2_665 0.93 2.98 3.5280(10) 119 y
C12B H12C Cg3 2_775 0.93 2.87 3.518(6) 128 y
C11A H11A Cg3 2_775 0.93 2.89 3.501(6) 124 y

loop_
_geom_torsion_atom_site_label_1
_geom_torsion_atom_site_label_2
_geom_torsion_atom_site_label_3
_geom_torsion_atom_site_label_4
_geom_torsion
C6 C1 C2 C3 -1.84(10)
C1 C2 C3 C4 0.84(10)
C1 C2 C3 Cl1 -179.07(5)
C2 C3 C4 C5 0.78(10)
Cl1 C3 C4 C5 -179.30(5)
C3 C4 C5 C6 -1.42(10)
C2 C1 C6 C5 1.21(10)
C2 C1 C6 C7 -175.78(6)
C4 C5 C6 C1 0.45(10)
C4 C5 C6 C7 177.56(6)
C1 C6 C7 O1 152.83(7)
C5 C6 C7 O1 -24.21(9)
C1 C6 C7 C8 -27.58(9)
C5 C6 C7 C8 155.39(6)
O1 C7 C8 C9 -11.43(11)
C6 C7 C8 C9 168.99(6)
C7 C8 C9 C10 175.33(6)
C8 C9 C10 C13B -9.6(3)
C8 C9 C10 C13A 171.39(6)
C8 C9 C10 S1A -12.02(12)
C13B C10 S1A C11A 25(4)
C9 C10 S1A C11A 179.9(3)
C13A C10 S1A C11A -3.3(3)
C13A C12A C11A S1A -4.4(13)
C10 S1A C11A C12A 4.7(9)
C13B C10 C13A C12A -1.0(5)
C9 C10 C13A C12A 178.2(5)
S1A C10 C13A C12A 1.3(5)
C11A C12A C13A C10 1.3(9)
C9 C10 C13B C12B -176.2(3)
C13A C10 C13B C12B 2.9(4)
S1A C10 C13B C12B -150(4)
C10 C13B C12B C11B -3.4(8)
